data_4134749
loop_
_publ_author_name
'Gu, Nina X.'
'Oyala, Paul H.'
'Peters, Jonas C.'

_publ_section_title
;
 H<sub>2</sub> Evolution from a Thiolate-Bound Ni(III) Hydride.
;
_journal_issue 17
_journal_name_full 'Journal of the American Chemical Society'
_journal_page_first 7827
_journal_page_last 7835
_journal_paper_doi 10.1021/jacs.0c00712
_journal_volume 142
_journal_year 2020
_chemical_formula_moiety 'C36.87 H46.6 N0.26 Ni P2 S Si'
_chemical_formula_sum 'C36.87 H46.6 N0.26 Ni P2 S Si'
_chemical_formula_weight 674.26
_space_group_crystal_system monoclinic
_space_group_IT_number 14
_space_group_name_Hall '-P 2yn'
_space_group_name_H-M_alt 'P 1 21/n 1'
_atom_sites_solution_hydrogens geom
_atom_sites_solution_primary direct
_audit_creation_date 2019-06-25
_audit_creation_method
;
Olex2 1.2
(compiled 2018.05.29 svn.r3508 for OlexSys, GUI svn.r5506)
;
_cell_angle_alpha 90
_cell_angle_beta 91.473(5)
_cell_angle_gamma 90
_cell_formula_units_Z 4
_cell_length_a 12.5356(8)
_cell_length_b 17.6421(11)
_cell_length_c 15.1447(16)
_cell_measurement_reflns_used 9958
_cell_measurement_temperature 100(2)
_cell_measurement_theta_max 80.30
_cell_measurement_theta_min 4.52
_cell_volume 3348.2(5)
_computing_cell_refinement 'SAINT V8.38A (?, 2016)'
_computing_data_reduction 'SAINT V8.38A (?, 2016)'
_computing_molecular_graphics 'Olex2 (Dolomanov et al., 2009)'
_computing_publication_material 'Olex2 (Dolomanov et al., 2009)'
_computing_structure_refinement 'XL (Sheldrick, 2008)'
_computing_structure_solution 'XS (Sheldrick, 2008)'
_diffrn_ambient_temperature 100.02
_diffrn_detector 'CMOS Area Detector'
_diffrn_detector_type 'Bruker PHOTON 100 CMOS'
_diffrn_measured_fraction_theta_full 0.993
_diffrn_measured_fraction_theta_max 0.946
_diffrn_measurement_device '\k-geometry diffractometer'
_diffrn_measurement_device_type 'Bruker APEX-II CCD'
_diffrn_measurement_method '\f and \w scans'
_diffrn_radiation_monochromator 'multilayer mirrors'
_diffrn_radiation_type CuK\a
_diffrn_radiation_wavelength 1.54178
_diffrn_reflns_av_R_equivalents 0.0524
_diffrn_reflns_av_unetI/netI 0.0312
_diffrn_reflns_Laue_measured_fraction_full 0.993
_diffrn_reflns_Laue_measured_fraction_max 0.946
_diffrn_reflns_limit_h_max 15
_diffrn_reflns_limit_h_min -16
_diffrn_reflns_limit_k_max 21
_diffrn_reflns_limit_k_min -22
_diffrn_reflns_limit_l_max 17
_diffrn_reflns_limit_l_min -19
_diffrn_reflns_number 44584
_diffrn_reflns_point_group_measured_fraction_full 0.993
_diffrn_reflns_point_group_measured_fraction_max 0.946
_diffrn_reflns_theta_full 67.679
_diffrn_reflns_theta_max 80.882
_diffrn_reflns_theta_min 3.847
_diffrn_source_current 1
_diffrn_source_power 0.05
_diffrn_source_type 'Incoatech I\mS HB'
_diffrn_source_voltage 50
_diffrn_standards_number 0
_exptl_absorpt_coefficient_mu 2.849
_exptl_absorpt_correction_T_max 1.0000
_exptl_absorpt_correction_T_min 0.8645
_exptl_absorpt_correction_type multi-scan
_exptl_absorpt_process_details
;
SADABS-2016/2 (Bruker,2016/2) was used for absorption correction.
wR2(int) was 0.0845 before and 0.0598 after correction.
The Ratio of minimum to maximum transmission is 0.8645.
The \l/2 correction factor is Not present.
;
_exptl_crystal_colour blue
_exptl_crystal_colour_primary blue
_exptl_crystal_density_diffrn 1.338
_exptl_crystal_description plate
_exptl_crystal_F_000 1431
_exptl_crystal_size_max 0.1
_exptl_crystal_size_mid 0.06
_exptl_crystal_size_min 0.01
_refine_diff_density_max 0.501
_refine_diff_density_min -0.330
_refine_diff_density_rms 0.064
_refine_ls_extinction_method none
_refine_ls_goodness_of_fit_ref 1.023
_refine_ls_hydrogen_treatment constr
_refine_ls_matrix_type full
_refine_ls_number_parameters 407
_refine_ls_number_reflns 6960
_refine_ls_number_restraints 0
_refine_ls_restrained_S_all 1.023
_refine_ls_R_factor_all 0.0459
_refine_ls_R_factor_gt 0.0352
_refine_ls_shift/su_max 0.001
_refine_ls_shift/su_mean 0.000
_refine_ls_structure_factor_coef Fsqd
_refine_ls_weighting_details 'w=1/[\s^2^(Fo^2^)+(0.0511P)^2^+1.4259P] where P=(Fo^2^+2Fc^2^)/3'
_refine_ls_weighting_scheme calc
_refine_ls_wR_factor_gt 0.0868
_refine_ls_wR_factor_ref 0.0924
_reflns_Friedel_coverage 0.000
_reflns_number_gt 5828
_reflns_number_total 6960
_reflns_threshold_expression 'I > 2\s(I)'
_cod_data_source_file ja0c00712_si_002.cif
_cod_data_source_block compound9
_cod_depositor_comments 'Adding full bibliography for 4134744--4134749.cif.'
_cod_original_formula_sum 'C36.87 H46.60 N0.26 Ni P2 S Si'
_cod_database_code 4134749
_shelx_shelxl_version_number 2014/7
_shelx_space_group_comment
;
The symmetry employed for this shelxl refinement is uniquely defined
by the following loop, which should always be used as a source of
symmetry information in preference to the above space-group names.
They are only intended as comments.
;
_olex2_refinement_description
;
1. Fixed Uiso
 At 1.2 times of:
  All C(H) groups
 At 1.5 times of:
  All C(H,H,H) groups
2. Others
 Sof(N2)=Sof(N1)=1-FVAR(1)
 Sof(C0AA)=Sof(H0AA)=Sof(H0AB)=Sof(H0AC)=FVAR(1)
3.a Ternary CH refined with riding coordinates:
 C17(H17), C14(H14), C29(H29), C26(H26)
3.b Aromatic/amide H refined with riding coordinates:
 C1(H1), C4(H4), C3(H3), C9(H9), C5(H5), C32(H32), C33(H33), C35(H35),
 C34(H34), C10(H10), C22(H22), C21(H21), C8(H8), C20(H20), C23(H23), C2(H2)
3.c Idealised Me refined as rotating group:
 C0AA(H0AA,H0AB,H0AC), C25(H25A,H25B,H25C), C13(H13A,H13B,H13C), C30(H30A,H30B,
 H30C), C27(H27A,H27B,H27C), C28(H28A,H28B,H28C), C16(H16A,H16B,H16C), C18(H18A,
 H18B,H18C), C15(H15A,H15B,H15C)
;
_olex2_submission_special_instructions 'No special instructions were received'

loop_
_space_group_symop_operation_xyz
'x, y, z'
'-x+1/2, y+1/2, -z+1/2'
'-x, -y, -z'
'x-1/2, -y-1/2, z-1/2'

loop_
_atom_site_label
_atom_site_type_symbol
_atom_site_fract_x
_atom_site_fract_y
_atom_site_fract_z
_atom_site_U_iso_or_equiv
_atom_site_adp_type
_atom_site_occupancy
_atom_site_site_symmetry_order
_atom_site_calc_flag
_atom_site_refinement_flags_posn
_atom_site_refinement_flags_adp
_atom_site_refinement_flags_occupancy
_atom_site_disorder_assembly
_atom_site_disorder_group
Ni1 Ni 0.85977(2) 0.64390(2) 0.24666(2) 0.01713(9) Uani 1 1 d . . . . .
S1 S 0.69384(4) 0.60578(3) 0.22810(3) 0.02109(11) Uani 1 1 d . . . . .
P2 P 0.92651(4) 0.68530(3) 0.12030(3) 0.01669(11) Uani 1 1 d . . . . .
P1 P 0.93574(4) 0.67106(3) 0.37945(3) 0.01824(11) Uani 1 1 d . . . . .
Si1 Si 0.79312(4) 0.76220(3) 0.25616(3) 0.01624(11) Uani 1 1 d . . . . .
C0AA C 0.9115(3) 0.5341(3) 0.2391(4) 0.0206(9) Uani 0.868(10) 1 d . . P A 1
H0AA H 0.9145 0.5118 0.2984 0.031 Uiso 0.868(10) 1 calc GR . P A 1
H0AB H 0.9828 0.5330 0.2140 0.031 Uiso 0.868(10) 1 calc GR . P A 1
H0AC H 0.8620 0.5049 0.2013 0.031 Uiso 0.868(10) 1 calc GR . P A 1
C11 C 0.64414(15) 0.75398(11) 0.26303(13) 0.0188(4) Uani 1 1 d . . . . .
C17 C 1.07522(15) 0.64610(12) 0.41178(14) 0.0236(4) Uani 1 1 d . . . . .
H17 H 1.0876 0.6632 0.4742 0.028 Uiso 1 1 calc R . . . .
C19 C 0.92437(15) 0.77139(11) 0.40879(13) 0.0208(4) Uani 1 1 d . . . . .
C36 C 0.82725(14) 0.81941(11) 0.15559(13) 0.0190(4) Uani 1 1 d . . . . .
C1 C 0.48262(15) 0.52816(12) 0.29323(14) 0.0235(4) Uani 1 1 d . . . . .
H1 H 0.5471 0.5334 0.3270 0.028 Uiso 1 1 calc R . . . .
C4 C 0.29481(18) 0.51149(14) 0.19660(17) 0.0366(6) Uani 1 1 d . . . . .
H4 H 0.2300 0.5060 0.1633 0.044 Uiso 1 1 calc R . . . .
C25 C 1.11751(17) 0.66050(13) 0.02007(15) 0.0281(5) Uani 1 1 d . . . . .
H25A H 1.0892 0.6115 -0.0001 0.042 Uiso 1 1 calc GR . . . .
H25B H 1.1956 0.6581 0.0236 0.042 Uiso 1 1 calc GR . . . .
H25C H 1.0953 0.7002 -0.0218 0.042 Uiso 1 1 calc GR . . . .
C3 C 0.33696(19) 0.44996(14) 0.24198(17) 0.0362(5) Uani 1 1 d . . . . .
H3 H 0.3014 0.4024 0.2402 0.043 Uiso 1 1 calc R . . . .
C9 C 0.46571(15) 0.80234(12) 0.28023(13) 0.0233(4) Uani 1 1 d . . . . .
H9 H 0.4186 0.8436 0.2893 0.028 Uiso 1 1 calc R . . . .
C5 C 0.34610(16) 0.58104(13) 0.19916(15) 0.0281(5) Uani 1 1 d . . . . .
H5 H 0.3161 0.6227 0.1674 0.034 Uiso 1 1 calc R . . . .
C13 C 0.9025(2) 0.63227(14) 0.56072(14) 0.0330(5) Uani 1 1 d . . . . .
H13A H 0.9767 0.6147 0.5645 0.050 Uiso 1 1 calc GR . . . .
H13B H 0.8594 0.6028 0.6015 0.050 Uiso 1 1 calc GR . . . .
H13C H 0.8996 0.6861 0.5766 0.050 Uiso 1 1 calc GR . . . .
C32 C 0.92522(16) 0.82218(12) 0.01903(13) 0.0241(4) Uani 1 1 d . . . . .
H32 H 0.9690 0.7973 -0.0222 0.029 Uiso 1 1 calc R . . . .
C31 C 0.89326(14) 0.78418(11) 0.09488(13) 0.0185(4) Uani 1 1 d . . . . .
C12 C 0.60283(15) 0.68030(11) 0.25041(12) 0.0184(4) Uani 1 1 d . . . . .
C14 C 0.85861(16) 0.62163(11) 0.46603(13) 0.0225(4) Uani 1 1 d . . . . .
H14 H 0.8612 0.5662 0.4527 0.027 Uiso 1 1 calc R . . . .
C33 C 0.89271(17) 0.89627(12) 0.00432(14) 0.0261(4) Uani 1 1 d . . . . .
H33 H 0.9153 0.9226 -0.0466 0.031 Uiso 1 1 calc R . . . .
C35 C 0.79338(16) 0.89409(11) 0.13810(14) 0.0234(4) Uani 1 1 d . . . . .
H35 H 0.7470 0.9187 0.1775 0.028 Uiso 1 1 calc R . . . .
C34 C 0.82731(16) 0.93183(12) 0.06372(15) 0.0260(4) Uani 1 1 d . . . . .
H34 H 0.8054 0.9827 0.0534 0.031 Uiso 1 1 calc R . . . .
C30 C 0.75323(18) 0.66098(13) 0.00217(15) 0.0311(5) Uani 1 1 d . . . . .
H30A H 0.7100 0.6452 0.0519 0.047 Uiso 1 1 calc GR . . . .
H30B H 0.7266 0.6362 -0.0520 0.047 Uiso 1 1 calc GR . . . .
H30C H 0.7486 0.7161 -0.0049 0.047 Uiso 1 1 calc GR . . . .
C10 C 0.57509(15) 0.81441(11) 0.27761(13) 0.0220(4) Uani 1 1 d . . . . .
H10 H 0.6030 0.8641 0.2858 0.026 Uiso 1 1 calc R . . . .
C29 C 0.86936(17) 0.63828(12) 0.01998(14) 0.0250(4) Uani 1 1 d . . . . .
H29 H 0.9113 0.6558 -0.0315 0.030 Uiso 1 1 calc R . . . .
C27 C 1.12422(16) 0.75182(11) 0.14787(14) 0.0229(4) Uani 1 1 d . . . . .
H27A H 1.1142 0.7926 0.1045 0.034 Uiso 1 1 calc GR . . . .
H27B H 1.2007 0.7439 0.1596 0.034 Uiso 1 1 calc GR . . . .
H27C H 1.0897 0.7658 0.2029 0.034 Uiso 1 1 calc GR . . . .
C28 C 0.8786(2) 0.55243(13) 0.02408(16) 0.0340(5) Uani 1 1 d . . . . .
H28A H 0.9493 0.5384 0.0480 0.051 Uiso 1 1 calc GR . . . .
H28B H 0.8689 0.5313 -0.0354 0.051 Uiso 1 1 calc GR . . . .
H28C H 0.8236 0.5322 0.0624 0.051 Uiso 1 1 calc GR . . . .
C22 C 0.89495(17) 0.92439(12) 0.44440(15) 0.0284(5) Uani 1 1 d . . . . .
H22 H 0.8848 0.9767 0.4565 0.034 Uiso 1 1 calc R . . . .
C26 C 1.07451(15) 0.67878(11) 0.11150(13) 0.0206(4) Uani 1 1 d . . . . .
H26 H 1.0987 0.6369 0.1518 0.025 Uiso 1 1 calc R . . . .
C7 C 0.49174(15) 0.66715(11) 0.25494(13) 0.0194(4) Uani 1 1 d . . . . .
C24 C 0.85552(14) 0.81387(11) 0.35399(13) 0.0190(4) Uani 1 1 d . . . . .
C21 C 0.96253(17) 0.88148(12) 0.49825(15) 0.0282(5) Uani 1 1 d . . . . .
H21 H 0.9986 0.9044 0.5473 0.034 Uiso 1 1 calc R . . . .
C16 C 1.09510(18) 0.56085(13) 0.40916(17) 0.0328(5) Uani 1 1 d . . . . .
H16A H 1.0427 0.5349 0.4454 0.049 Uiso 1 1 calc GR . . . .
H16B H 1.1672 0.5500 0.4324 0.049 Uiso 1 1 calc GR . . . .
H16C H 1.0882 0.5429 0.3481 0.049 Uiso 1 1 calc GR . . . .
C8 C 0.42591(15) 0.72957(12) 0.26952(13) 0.0222(4) Uani 1 1 d . . . . .
H8 H 0.3511 0.7218 0.2722 0.027 Uiso 1 1 calc R . . . .
C18 C 1.15548(16) 0.68670(13) 0.35541(14) 0.0276(5) Uani 1 1 d . . . . .
H18A H 1.1405 0.7412 0.3554 0.041 Uiso 1 1 calc GR . . . .
H18B H 1.1502 0.6674 0.2948 0.041 Uiso 1 1 calc GR . . . .
H18C H 1.2277 0.6778 0.3796 0.041 Uiso 1 1 calc GR . . . .
C20 C 0.97757(17) 0.80535(12) 0.48076(15) 0.0270(4) Uani 1 1 d . . . . .
H20 H 1.0241 0.7761 0.5177 0.032 Uiso 1 1 calc R . . . .
C6 C 0.44131(15) 0.59082(12) 0.24779(13) 0.0209(4) Uani 1 1 d . . . . .
C23 C 0.84223(16) 0.89109(11) 0.37287(14) 0.0241(4) Uani 1 1 d . . . . .
H23 H 0.7964 0.9210 0.3361 0.029 Uiso 1 1 calc R . . . .
C15 C 0.74136(17) 0.64538(12) 0.46160(15) 0.0275(4) Uani 1 1 d . . . . .
H15A H 0.7358 0.6998 0.4734 0.041 Uiso 1 1 calc GR . . . .
H15B H 0.7018 0.6172 0.5059 0.041 Uiso 1 1 calc GR . . . .
H15C H 0.7112 0.6343 0.4027 0.041 Uiso 1 1 calc GR . . . .
C2 C 0.43176(17) 0.45855(12) 0.29018(15) 0.0293(5) Uani 1 1 d . . . . .
H2 H 0.4619 0.4165 0.3212 0.035 Uiso 1 1 calc R . . . .
N2 N 0.969(2) 0.5002(12) 0.2320(14) 0.058(8) Uani 0.132(10) 1 d . . P A 2
N1 N 0.927(3) 0.5551(15) 0.241(2) 0.038(9) Uani 0.132(10) 1 d . . P A 2

loop_
_atom_site_aniso_label
_atom_site_aniso_U_11
_atom_site_aniso_U_22
_atom_site_aniso_U_33
_atom_site_aniso_U_23
_atom_site_aniso_U_13
_atom_site_aniso_U_12
Ni1 0.01716(16) 0.01397(16) 0.02029(18) -0.00015(12) 0.00126(13) 0.00232(12)
S1 0.0155(2) 0.0165(2) 0.0314(3) -0.00410(18) 0.00248(18) -0.00171(16)
P2 0.0160(2) 0.0164(2) 0.0176(2) -0.00152(17) 0.00016(18) 0.00198(17)
P1 0.0175(2) 0.0166(2) 0.0206(2) 0.00122(18) -0.00073(18) 0.00052(17)
Si1 0.0144(2) 0.0131(2) 0.0213(3) -0.00036(19) 0.00139(19) 0.00090(17)
C0AA 0.0188(14) 0.012(2) 0.0310(18) -0.0022(16) 0.0000(12) 0.0044(17)
C11 0.0161(9) 0.0199(9) 0.0204(9) 0.0007(7) 0.0012(7) -0.0007(7)
C17 0.0186(9) 0.0293(11) 0.0227(10) 0.0030(8) -0.0050(8) 0.0017(8)
C19 0.0190(9) 0.0188(9) 0.0246(10) -0.0004(8) 0.0035(8) -0.0029(7)
C36 0.0161(8) 0.0164(9) 0.0242(10) 0.0001(7) -0.0014(7) -0.0010(7)
C1 0.0191(9) 0.0270(10) 0.0244(10) 0.0009(8) 0.0005(8) -0.0030(8)
C4 0.0260(11) 0.0423(14) 0.0410(14) -0.0082(11) -0.0104(10) -0.0077(10)
C25 0.0250(10) 0.0301(11) 0.0296(11) -0.0020(9) 0.0103(9) 0.0017(8)
C3 0.0313(12) 0.0294(12) 0.0479(15) -0.0056(10) -0.0023(11) -0.0118(9)
C9 0.0212(9) 0.0247(10) 0.0239(10) 0.0022(8) 0.0016(8) 0.0072(8)
C5 0.0215(10) 0.0337(11) 0.0289(11) -0.0005(9) -0.0048(9) -0.0009(8)
C13 0.0417(13) 0.0345(12) 0.0231(11) 0.0027(9) 0.0039(10) -0.0046(10)
C32 0.0250(10) 0.0272(11) 0.0200(10) 0.0024(8) 0.0006(8) 0.0011(8)
C31 0.0169(8) 0.0171(9) 0.0213(9) 0.0005(7) -0.0030(7) 0.0015(7)
C12 0.0177(9) 0.0199(9) 0.0175(9) 0.0004(7) -0.0002(7) 0.0008(7)
C14 0.0272(10) 0.0179(9) 0.0227(10) 0.0023(8) 0.0051(8) 0.0001(7)
C33 0.0269(10) 0.0274(11) 0.0237(10) 0.0084(8) -0.0036(8) -0.0043(8)
C35 0.0223(9) 0.0189(9) 0.0287(11) 0.0009(8) -0.0023(8) 0.0021(7)
C34 0.0259(10) 0.0182(10) 0.0334(12) 0.0046(8) -0.0073(9) 0.0013(8)
C30 0.0296(11) 0.0338(12) 0.0293(12) -0.0016(9) -0.0123(9) 0.0000(9)
C10 0.0219(9) 0.0194(9) 0.0247(10) -0.0002(8) 0.0009(8) 0.0014(7)
C29 0.0280(10) 0.0269(11) 0.0199(10) -0.0032(8) -0.0025(8) 0.0002(8)
C27 0.0197(9) 0.0247(10) 0.0244(10) 0.0027(8) -0.0001(8) -0.0007(8)
C28 0.0419(13) 0.0272(11) 0.0324(12) -0.0118(9) -0.0090(10) 0.0031(9)
C22 0.0268(10) 0.0191(10) 0.0396(13) -0.0091(9) 0.0059(9) -0.0047(8)
C26 0.0168(9) 0.0215(10) 0.0237(10) -0.0001(8) 0.0016(7) 0.0028(7)
C7 0.0173(9) 0.0239(10) 0.0168(9) 0.0021(7) 0.0000(7) -0.0011(7)
C24 0.0148(8) 0.0174(9) 0.0251(10) -0.0016(7) 0.0051(7) -0.0022(7)
C21 0.0252(10) 0.0293(11) 0.0300(11) -0.0080(9) 0.0011(9) -0.0088(8)
C16 0.0247(10) 0.0310(12) 0.0423(13) 0.0051(10) -0.0057(10) 0.0056(9)
C8 0.0153(9) 0.0304(11) 0.0210(10) 0.0037(8) 0.0015(7) 0.0013(8)
C18 0.0203(10) 0.0370(12) 0.0254(11) 0.0023(9) -0.0029(8) -0.0018(8)
C20 0.0256(10) 0.0271(11) 0.0282(11) -0.0027(9) -0.0031(9) -0.0030(8)
C6 0.0165(9) 0.0266(10) 0.0198(9) -0.0017(8) 0.0032(7) -0.0043(7)
C23 0.0217(9) 0.0187(9) 0.0321(11) -0.0010(8) 0.0030(8) -0.0004(7)
C15 0.0287(11) 0.0254(11) 0.0288(11) 0.0008(8) 0.0109(9) 0.0023(8)
C2 0.0278(11) 0.0244(11) 0.0357(12) 0.0023(9) 0.0017(9) -0.0059(8)
N2 0.071(17) 0.039(12) 0.064(15) 0.002(10) -0.017(11) 0.008(11)
N1 0.08(2) 0.016(15) 0.012(8) -0.006(9) -0.005(9) -0.018(11)

loop_
_atom_type_symbol
_atom_type_description
_atom_type_scat_dispersion_real
_atom_type_scat_dispersion_imag
_atom_type_scat_source
C C 0.0181 0.0091 'International Tables Vol C Tables 4.2.6.8 and 6.1.1.4'
H H 0.0000 0.0000 'International Tables Vol C Tables 4.2.6.8 and 6.1.1.4'
N N 0.0311 0.0180 'International Tables Vol C Tables 4.2.6.8 and 6.1.1.4'
Ni Ni -3.0029 0.5091 'International Tables Vol C Tables 4.2.6.8 and 6.1.1.4'
P P 0.2955 0.4335 'International Tables Vol C Tables 4.2.6.8 and 6.1.1.4'
S S 0.3331 0.5567 'International Tables Vol C Tables 4.2.6.8 and 6.1.1.4'
Si Si 0.2541 0.3302 'International Tables Vol C Tables 4.2.6.8 and 6.1.1.4'

loop_
_geom_angle_atom_site_label_1
_geom_angle_atom_site_label_2
_geom_angle_atom_site_label_3
_geom_angle
_geom_angle_site_symmetry_1
_geom_angle_site_symmetry_3
_geom_angle_publ_flag
S1 Ni1 P2 111.41(2) . . ?
S1 Ni1 P1 123.78(2) . . ?
S1 Ni1 Si1 86.58(2) . . ?
P2 Ni1 P1 122.44(2) . . ?
P2 Ni1 Si1 84.23(2) . . ?
Si1 Ni1 P1 83.98(2) . . ?
C0AA Ni1 S1 90.20(11) . . ?
C0AA Ni1 P2 97.78(16) . . ?
C0AA Ni1 P1 97.12(15) . . ?
C0AA Ni1 Si1 176.66(12) . . ?
N1 Ni1 S1 99.8(11) . . ?
N1 Ni1 P2 93.3(10) . . ?
N1 Ni1 P1 92.4(10) . . ?
N1 Ni1 Si1 173.6(11) . . ?
C12 S1 Ni1 111.05(7) . . ?
C31 P2 Ni1 113.81(7) . . ?
C31 P2 C29 99.92(9) . . ?
C31 P2 C26 105.35(9) . . ?
C29 P2 Ni1 114.20(7) . . ?
C29 P2 C26 106.08(9) . . ?
C26 P2 Ni1 115.87(7) . . ?
C17 P1 Ni1 123.93(7) . . ?
C17 P1 C14 101.85(9) . . ?
C19 P1 Ni1 112.84(7) . . ?
C19 P1 C17 104.12(9) . . ?
C19 P1 C14 103.67(9) . . ?
C14 P1 Ni1 108.24(7) . . ?
C11 Si1 Ni1 107.62(6) . . ?
C11 Si1 C36 109.43(8) . . ?
C11 Si1 C24 112.67(8) . . ?
C36 Si1 Ni1 110.60(6) . . ?
C36 Si1 C24 106.07(8) . . ?
C24 Si1 Ni1 110.47(6) . . ?
Ni1 C0AA H0AA 109.5 . . ?
Ni1 C0AA H0AB 109.5 . . ?
Ni1 C0AA H0AC 109.5 . . ?
H0AA C0AA H0AB 109.5 . . ?
H0AA C0AA H0AC 109.5 . . ?
H0AB C0AA H0AC 109.5 . . ?
C12 C11 Si1 115.20(14) . . ?
C10 C11 Si1 124.87(15) . . ?
C10 C11 C12 119.92(17) . . ?
P1 C17 H17 107.5 . . ?
C16 C17 P1 112.36(14) . . ?
C16 C17 H17 107.5 . . ?
C18 C17 P1 111.94(14) . . ?
C18 C17 H17 107.5 . . ?
C18 C17 C16 109.88(18) . . ?
C24 C19 P1 115.11(14) . . ?
C20 C19 P1 124.39(16) . . ?
C20 C19 C24 120.50(18) . . ?
C31 C36 Si1 116.34(14) . . ?
C31 C36 C35 118.23(18) . . ?
C35 C36 Si1 125.42(16) . . ?
C6 C1 H1 119.3 . . ?
C2 C1 H1 119.3 . . ?
C2 C1 C6 121.46(19) . . ?
C3 C4 H4 119.7 . . ?
C3 C4 C5 120.7(2) . . ?
C5 C4 H4 119.7 . . ?
H25A C25 H25B 109.5 . . ?
H25A C25 H25C 109.5 . . ?
H25B C25 H25C 109.5 . . ?
C26 C25 H25A 109.5 . . ?
C26 C25 H25B 109.5 . . ?
C26 C25 H25C 109.5 . . ?
C4 C3 H3 120.4 . . ?
C4 C3 C2 119.2(2) . . ?
C2 C3 H3 120.4 . . ?
C10 C9 H9 120.3 . . ?
C8 C9 H9 120.3 . . ?
C8 C9 C10 119.44(18) . . ?
C4 C5 H5 119.5 . . ?
C4 C5 C6 120.9(2) . . ?
C6 C5 H5 119.5 . . ?
H13A C13 H13B 109.5 . . ?
H13A C13 H13C 109.5 . . ?
H13B C13 H13C 109.5 . . ?
C14 C13 H13A 109.5 . . ?
C14 C13 H13B 109.5 . . ?
C14 C13 H13C 109.5 . . ?
C31 C32 H32 120.2 . . ?
C33 C32 H32 120.2 . . ?
C33 C32 C31 119.70(19) . . ?
C36 C31 P2 114.85(14) . . ?
C32 C31 P2 124.13(15) . . ?
C32 C31 C36 120.95(17) . . ?
C11 C12 S1 118.15(14) . . ?
C11 C12 C7 120.19(17) . . ?
C7 C12 S1 121.65(15) . . ?
P1 C14 H14 107.2 . . ?
C13 C14 P1 114.81(15) . . ?
C13 C14 H14 107.2 . . ?
C15 C14 P1 110.87(14) . . ?
C15 C14 C13 109.22(18) . . ?
C15 C14 H14 107.2 . . ?
C32 C33 H33 120.0 . . ?
C34 C33 C32 120.0(2) . . ?
C34 C33 H33 120.0 . . ?
C36 C35 H35 119.8 . . ?
C34 C35 C36 120.38(19) . . ?
C34 C35 H35 119.8 . . ?
C33 C34 C35 120.70(19) . . ?
C33 C34 H34 119.6 . . ?
C35 C34 H34 119.6 . . ?
H30A C30 H30B 109.5 . . ?
H30A C30 H30C 109.5 . . ?
H30B C30 H30C 109.5 . . ?
C29 C30 H30A 109.5 . . ?
C29 C30 H30B 109.5 . . ?
C29 C30 H30C 109.5 . . ?
C11 C10 H10 119.9 . . ?
C9 C10 C11 120.30(19) . . ?
C9 C10 H10 119.9 . . ?
P2 C29 H29 107.4 . . ?
C30 C29 P2 111.90(15) . . ?
C30 C29 H29 107.4 . . ?
C28 C29 P2 112.57(15) . . ?
C28 C29 C30 109.87(18) . . ?
C28 C29 H29 107.4 . . ?
H27A C27 H27B 109.5 . . ?
H27A C27 H27C 109.5 . . ?
H27B C27 H27C 109.5 . . ?
C26 C27 H27A 109.5 . . ?
C26 C27 H27B 109.5 . . ?
C26 C27 H27C 109.5 . . ?
C29 C28 H28A 109.5 . . ?
C29 C28 H28B 109.5 . . ?
C29 C28 H28C 109.5 . . ?
H28A C28 H28B 109.5 . . ?
H28A C28 H28C 109.5 . . ?
H28B C28 H28C 109.5 . . ?
C21 C22 H22 120.0 . . ?
C23 C22 H22 120.0 . . ?
C23 C22 C21 120.05(19) . . ?
P2 C26 H26 106.7 . . ?
C25 C26 P2 116.79(14) . . ?
C25 C26 H26 106.7 . . ?
C27 C26 P2 108.61(13) . . ?
C27 C26 C25 110.69(17) . . ?
C27 C26 H26 106.7 . . ?
C12 C7 C6 124.11(17) . . ?
C8 C7 C12 117.67(18) . . ?
C8 C7 C6 118.20(17) . . ?
C19 C24 Si1 116.28(14) . . ?
C19 C24 C23 118.28(18) . . ?
C23 C24 Si1 125.36(15) . . ?
C22 C21 H21 119.9 . . ?
C20 C21 C22 120.1(2) . . ?
C20 C21 H21 119.9 . . ?
C17 C16 H16A 109.5 . . ?
C17 C16 H16B 109.5 . . ?
C17 C16 H16C 109.5 . . ?
H16A C16 H16B 109.5 . . ?
H16A C16 H16C 109.5 . . ?
H16B C16 H16C 109.5 . . ?
C9 C8 C7 122.45(18) . . ?
C9 C8 H8 118.8 . . ?
C7 C8 H8 118.8 . . ?
C17 C18 H18A 109.5 . . ?
C17 C18 H18B 109.5 . . ?
C17 C18 H18C 109.5 . . ?
H18A C18 H18B 109.5 . . ?
H18A C18 H18C 109.5 . . ?
H18B C18 H18C 109.5 . . ?
C19 C20 H20 120.0 . . ?
C21 C20 C19 120.1(2) . . ?
C21 C20 H20 120.0 . . ?
C1 C6 C5 117.63(19) . . ?
C1 C6 C7 121.92(17) . . ?
C5 C6 C7 120.32(19) . . ?
C22 C23 C24 120.96(19) . . ?
C22 C23 H23 119.5 . . ?
C24 C23 H23 119.5 . . ?
C14 C15 H15A 109.5 . . ?
C14 C15 H15B 109.5 . . ?
C14 C15 H15C 109.5 . . ?
H15A C15 H15B 109.5 . . ?
H15A C15 H15C 109.5 . . ?
H15B C15 H15C 109.5 . . ?
C1 C2 C3 120.2(2) . . ?
C1 C2 H2 119.9 . . ?
C3 C2 H2 119.9 . . ?
N2 N1 Ni1 176(3) . . ?

loop_
_geom_bond_atom_site_label_1
_geom_bond_atom_site_label_2
_geom_bond_distance
_geom_bond_site_symmetry_2
_geom_bond_publ_flag
Ni1 S1 2.1972(6) . ?
Ni1 P2 2.2311(6) . ?
Ni1 P1 2.2544(6) . ?
Ni1 Si1 2.2540(6) . ?
Ni1 C0AA 2.047(4) . ?
Ni1 N1 1.78(3) . ?
S1 C12 1.7787(19) . ?
P2 C31 1.8323(19) . ?
P2 C29 1.859(2) . ?
P2 C26 1.8670(19) . ?
P1 C17 1.856(2) . ?
P1 C19 1.831(2) . ?
P1 C14 1.866(2) . ?
Si1 C11 1.8786(19) . ?
Si1 C36 1.886(2) . ?
Si1 C24 1.892(2) . ?
C0AA H0AA 0.9800 . ?
C0AA H0AB 0.9800 . ?
C0AA H0AC 0.9800 . ?
C11 C12 1.410(3) . ?
C11 C10 1.395(3) . ?
C17 H17 1.0000 . ?
C17 C16 1.525(3) . ?
C17 C18 1.516(3) . ?
C19 C24 1.399(3) . ?
C19 C20 1.398(3) . ?
C36 C31 1.398(3) . ?
C36 C35 1.407(3) . ?
C1 H1 0.9500 . ?
C1 C6 1.395(3) . ?
C1 C2 1.384(3) . ?
C4 H4 0.9500 . ?
C4 C3 1.383(4) . ?
C4 C5 1.385(3) . ?
C25 H25A 0.9800 . ?
C25 H25B 0.9800 . ?
C25 H25C 0.9800 . ?
C25 C26 1.533(3) . ?
C3 H3 0.9500 . ?
C3 C2 1.387(3) . ?
C9 H9 0.9500 . ?
C9 C10 1.389(3) . ?
C9 C8 1.385(3) . ?
C5 H5 0.9500 . ?
C5 C6 1.397(3) . ?
C13 H13A 0.9800 . ?
C13 H13B 0.9800 . ?
C13 H13C 0.9800 . ?
C13 C14 1.534(3) . ?
C32 H32 0.9500 . ?
C32 C31 1.398(3) . ?
C32 C33 1.385(3) . ?
C12 C7 1.415(3) . ?
C14 H14 1.0000 . ?
C14 C15 1.528(3) . ?
C33 H33 0.9500 . ?
C33 C34 1.383(3) . ?
C35 H35 0.9500 . ?
C35 C34 1.385(3) . ?
C34 H34 0.9500 . ?
C30 H30A 0.9800 . ?
C30 H30B 0.9800 . ?
C30 H30C 0.9800 . ?
C30 C29 1.527(3) . ?
C10 H10 0.9500 . ?
C29 H29 1.0000 . ?
C29 C28 1.520(3) . ?
C27 H27A 0.9800 . ?
C27 H27B 0.9800 . ?
C27 H27C 0.9800 . ?
C27 C26 1.528(3) . ?
C28 H28A 0.9800 . ?
C28 H28B 0.9800 . ?
C28 H28C 0.9800 . ?
C22 H22 0.9500 . ?
C22 C21 1.386(3) . ?
C22 C23 1.385(3) . ?
C26 H26 1.0000 . ?
C7 C8 1.397(3) . ?
C7 C6 1.490(3) . ?
C24 C23 1.403(3) . ?
C21 H21 0.9500 . ?
C21 C20 1.383(3) . ?
C16 H16A 0.9800 . ?
C16 H16B 0.9800 . ?
C16 H16C 0.9800 . ?
C8 H8 0.9500 . ?
C18 H18A 0.9800 . ?
C18 H18B 0.9800 . ?
C18 H18C 0.9800 . ?
C20 H20 0.9500 . ?
C23 H23 0.9500 . ?
C15 H15A 0.9800 . ?
C15 H15B 0.9800 . ?
C15 H15C 0.9800 . ?
C2 H2 0.9500 . ?
N2 N1 1.11(3) . ?
